data_1567539
loop_
_publ_author_name
'Luo, Xi-Ming'
'Huang, Shuo'
'Luo, Peng'
'Ma, Kai'
'Wang, Zhao-Yang'
'Dong, Xi-Yan'
'Zang, Shuang-Quan'

_publ_section_title
;
 Snapshots of key intermediates unveiling the growth from silver ions to
 Ag70 nanoclusters
;
_journal_issue 37
_journal_name_full 'Chemical Science'
_journal_page_first 11110
_journal_page_last 11118
_journal_paper_doi 10.1039/D2SC04204E
_journal_volume 13
_journal_year 2022
_chemical_formula_moiety '0.5(C104 H168 Ag28 F48 N12 O44 S12)'
_chemical_formula_sum 'C52 H84 Ag14 F24 N6 O22 S6'
_chemical_formula_weight 3303.79
_space_group_crystal_system monoclinic
_space_group_IT_number 15
_space_group_name_Hall '-C 2yc'
_space_group_name_H-M_alt 'C 1 2/c 1'
_atom_sites_solution_hydrogens mixed
_audit_creation_date 2021-11-13
_audit_creation_method
;
Olex2 1.2
(compiled 2018.05.29 svn.r3508 for OlexSys, GUI svn.r5506)
;
_audit_update_record
;
2022-06-28 deposited with the CCDC.	2022-08-29 downloaded from the CCDC.
;
_cell_angle_alpha 90
_cell_angle_beta 91.945(2)
_cell_angle_gamma 90
_cell_formula_units_Z 4
_cell_length_a 21.4916(4)
_cell_length_b 18.1316(4)
_cell_length_c 23.7184(4)
_cell_measurement_reflns_used 12259
_cell_measurement_temperature 200.00(10)
_cell_measurement_theta_max 73.3950
_cell_measurement_theta_min 3.6830
_cell_volume 9237.2(3)
_computing_cell_refinement 'CrysAlisPro 1.171.39.27b (Rigaku OD, 2015)'
_computing_data_collection 'CrysAlisPro 1.171.39.27b (Rigaku OD, 2015)'
_computing_data_reduction 'CrysAlisPro 1.171.39.27b (Rigaku OD, 2015)'
_computing_molecular_graphics 'Olex2 (Dolomanov et al., 2009)'
_computing_publication_material 'Olex2 (Dolomanov et al., 2009)'
_computing_structure_refinement 'ShelXL (Sheldrick, 2015)'
_computing_structure_solution 'ShelXT (Sheldrick, 2015)'
_diffrn_ambient_environment N~2~
_diffrn_ambient_temperature 200.00(10)
_diffrn_detector 'CCD plate'
_diffrn_measured_fraction_theta_full 0.992
_diffrn_measured_fraction_theta_max 0.992
_diffrn_measurement_details
;
List of Runs (angles in degrees, time in seconds):

  # Type    Start    End  Width  t~exp~   \w     \q     \k     \f   Frames
#--------------------------------------------------------------------------
  1  \w    -29.00  15.00   0.50    0.50    --    0.00  57.00  30.00   88
  2  \w    -87.00 -16.00   0.50    0.50    --    0.00 -38.00 -90.00  142
  3  \w      4.00  29.00   0.50    0.50    --    0.00 -38.00 -90.00   50
  4  \w     57.00  84.00   0.50    0.50    --    0.00  57.00  30.00   54
  5  \w     87.00 147.00   0.50    2.00    --   98.80  61.00 150.00  120
  6  \w     14.00 111.00   0.50    2.00    --   98.80 -45.00   0.00  194
  7  \w      9.00 106.00   0.50    2.00    --   98.80 -61.00   0.00  194
  8  \w    103.00 141.00   0.50    2.00    --   98.80  45.00-150.00   76
  9  \w     21.00 107.00   0.50    2.00    --   98.80 -82.00   0.00  172
 10  \w     68.00 148.00   0.50    2.00    --   98.80  82.00 120.00  160
 11  \w    160.00 185.00   0.50    2.00    --   98.80  45.00-150.00   50
 12  \w     68.00 149.00   0.50    2.00    --   98.80  61.00-150.00  162
;
_diffrn_measurement_device 'four-circle diffractometer'
_diffrn_measurement_device_type 'XtaLAB AFC12 (RINC): Kappa single'
_diffrn_measurement_method '\w scans'
_diffrn_orient_matrix_type 'CrysAlisPro convention (1999,Acta A55,543-557)'
_diffrn_orient_matrix_UB_11 0.0040841000
_diffrn_orient_matrix_UB_12 0.0581767000
_diffrn_orient_matrix_UB_13 -0.0470372000
_diffrn_orient_matrix_UB_21 0.0321955000
_diffrn_orient_matrix_UB_22 0.0537455000
_diffrn_orient_matrix_UB_23 0.0420043000
_diffrn_orient_matrix_UB_31 0.0639684000
_diffrn_orient_matrix_UB_32 -0.0307723000
_diffrn_orient_matrix_UB_33 -0.0156681000
_diffrn_radiation_monochromator graphite
_diffrn_radiation_probe x-ray
_diffrn_radiation_type CuK\a
_diffrn_radiation_wavelength 1.54184
_diffrn_reflns_av_unetI/netI 0.0280
_diffrn_reflns_Laue_measured_fraction_full 0.992
_diffrn_reflns_Laue_measured_fraction_max 0.992
_diffrn_reflns_limit_h_max 23
_diffrn_reflns_limit_h_min -25
_diffrn_reflns_limit_k_max 21
_diffrn_reflns_limit_k_min -21
_diffrn_reflns_limit_l_max 28
_diffrn_reflns_limit_l_min -28
_diffrn_reflns_number 13218
_diffrn_reflns_point_group_measured_fraction_full 0.992
_diffrn_reflns_point_group_measured_fraction_max 0.992
_diffrn_reflns_theta_full 66.499
_diffrn_reflns_theta_max 66.499
_diffrn_reflns_theta_min 3.660
_diffrn_source 'fine-focus sealed X-ray tube'
_diffrn_source_type 'Enhance (Cu) X-ray Source'
_exptl_absorpt_coefficient_mu 25.507
_exptl_absorpt_correction_T_max 1.00000
_exptl_absorpt_correction_T_min 0.17591
_exptl_absorpt_correction_type multi-scan
_exptl_absorpt_process_details
;
CrysAlisPro 1.171.39.27b (Rigaku Oxford Diffraction, 2015)
Empirical absorption correction using spherical harmonics,
 implemented in SCALE3 ABSPACK scaling algorithm.
;
_exptl_crystal_colour colourless
_exptl_crystal_colour_primary colourless
_exptl_crystal_density_diffrn 2.376
_exptl_crystal_description block
_exptl_crystal_F_000 6336
_exptl_crystal_size_max 0.12
_exptl_crystal_size_mid 0.11
_exptl_crystal_size_min 0.1
_refine_diff_density_max 2.876
_refine_diff_density_min -3.667
_refine_diff_density_rms 0.399
_refine_ls_extinction_method none
_refine_ls_goodness_of_fit_ref 1.071
_refine_ls_hydrogen_treatment constr
_refine_ls_matrix_type full
_refine_ls_number_parameters 629
_refine_ls_number_reflns 13218
_refine_ls_number_restraints 176
_refine_ls_restrained_S_all 1.073
_refine_ls_R_factor_all 0.1220
_refine_ls_R_factor_gt 0.1149
_refine_ls_shift/su_max 0.000
_refine_ls_shift/su_mean 0.000
_refine_ls_structure_factor_coef Fsqd
_refine_ls_weighting_details 'w=1/[\s^2^(Fo^2^)+(0.2000P)^2^+300.0000P] where P=(Fo^2^+2Fc^2^)/3'
_refine_ls_weighting_scheme calc
_refine_ls_wR_factor_gt 0.3121
_refine_ls_wR_factor_ref 0.3217
_reflns_Friedel_coverage 0.000
_reflns_number_gt 11516
_reflns_number_total 13218
_reflns_threshold_expression 'I > 2\s(I)'
_cod_data_source_file d2sc04204e4.cif
_cod_data_source_block ag14
_cod_depositor_comments 'Adding full bibliography for 1567539--1567541.cif.'
_cod_database_code 1567539
_shelx_shelxl_version_number 2016/6
_chemical_oxdiff_usercomment ' '
_shelx_space_group_comment
;
The symmetry employed for this shelxl refinement is uniquely defined
by the following loop, which should always be used as a source of
symmetry information in preference to the above space-group names.
They are only intended as comments.
;
_shelx_estimated_absorpt_t_max 0.185
_shelx_estimated_absorpt_t_min 0.150
_reflns_odcompleteness_completeness 99.63
_reflns_odcompleteness_iscentric 1
_reflns_odcompleteness_theta 66.97
_olex2_refinement_description
;
1. Twinned data refinement
 Scales: 0.7784(16)
 0.2216(16)
2. Fixed Uiso
 At 1.2 times of:
  All C(H) groups
 At 1.5 times of:
  All C(H,H,H) groups
3. Restrained distances
 N2-C21 = N2-C22 = N2-C23
 1.45 with sigma of 0.02
 O10-C24 = O10-C21
 1.2 with sigma of 0.02
 O11-C27
 1.2 with sigma of 0.02
 O11-C28
 1.2 with sigma of 0.02
 N3-C28 = N3-C27
 1.4 with sigma of 0.02
 C27-C32
 2.3 with sigma of 0.04
 N2-C23 \\sim N2-C21 \\sim N2-C24 \\sim N2-C26 \\sim N2-C22 \\sim N2-C25_$1
 with sigma of 0.02
 N3-C30 \\sim N3-C29 \\sim N3-C32 \\sim N3-C31
 with sigma of 0.02
4. Rigid bond restraints
 C31, C27, O11, C28, N3, C32, C29, C30
 with sigma for 1-2 distances of 0.01 and sigma for 1-3 distances of 0.01
 O2, C10, O1
 with sigma for 1-2 distances of 0.01 and sigma for 1-3 distances of 0.01
 O2, Ag2
 with sigma for 1-2 distances of 0.01 and sigma for 1-3 distances of 0.01
5. Uiso/Uaniso restraints and constraints
Uanis(C24) \\sim Ueq, Uanis(C21) \\sim Ueq, Uanis(C26) \\sim Ueq, Uanis(C23)
\\sim Ueq, Uanis(C25) \\sim Ueq, Uanis(C22) \\sim Ueq, Uanis(F7) \\sim Ueq,
Uanis(O1) \\sim Ueq, Uanis(F4) \\sim Ueq, Uanis(F6) \\sim Ueq, Uanis(F10) \\sim
Ueq, Uanis(C2) \\sim Ueq: with sigma of 0.01 and sigma for terminal atoms of
0.02
Uanis(O2) \\sim Ueq: with sigma of 0.01 and sigma for terminal atoms of 0.02
Uanis(C31) \\sim Ueq, Uanis(N3) \\sim Ueq, Uanis(C29) \\sim Ueq, Uanis(C30)
\\sim Ueq, Uanis(C27) \\sim Ueq, Uanis(C28) \\sim Ueq, Uanis(O11) \\sim Ueq,
Uanis(C32) \\sim Ueq: with sigma of 0.01 and sigma for terminal atoms of 0.02
6. Others
 Sof(C28)=Sof(H28)=Sof(C29)=Sof(H29A)=Sof(H29B)=Sof(H29C)=Sof(C31)=Sof(H31A)=
 Sof(H31B)=Sof(H31C)=1-FVAR(1)
 Sof(C27)=Sof(H27)=Sof(C30)=Sof(H30A)=Sof(H30B)=Sof(H30C)=Sof(C32)=Sof(H32A)=
 Sof(H32B)=Sof(H32C)=FVAR(1)
 Fixed Sof: C21(0.5) H21(0.5) C22(0.5) H22A(0.5) H22B(0.5) H22C(0.5) C23(0.5)
 H23A(0.5) H23B(0.5) H23C(0.5) C24(0.5) H24(0.5) C25(0.5) H25A(0.5) H25B(0.5)
 H25C(0.5) C26(0.5) H26A(0.5) H26B(0.5) H26C(0.5)
7.a Riding coordinates:
 C31(H31A,H31B,H31C), C32(H32A,H32B,H32C)
7.b Ternary CH refined with riding coordinates:
 C1(H1), C4(H4), C7(H7)
7.c Aromatic/amide H refined with riding coordinates:
 C18(H18), C21(H21), C24(H24), C27(H27), C28(H28)
7.d Idealised Me refined as rotating group:
 C2(H2A,H2B,H2C), C3(H3A,H3B,H3C), C5(H5A,H5B,H5C), C6(H6A,H6B,H6C), C8(H8A,
 H8B,H8C), C9(H9A,H9B,H9C), C19(H19A,H19B,H19C), C20(H20A,H20B,H20C), C22(H22A,
 H22B,H22C), C23(H23A,H23B,H23C), C25(H25A,H25B,H25C), C26(H26A,H26B,H26C),
 C29(H29A,H29B,H29C), C30(H30A,H30B,H30C)
;
_olex2_submission_special_instructions 'No special instructions were received'
_oxdiff_exptl_absorpt_empirical_details
;
Empirical correction (ABSPACK) includes:
- Absorption correction using spherical harmonics
- Frame scaling
;
_oxdiff_exptl_absorpt_empirical_full_max 3.064
_oxdiff_exptl_absorpt_empirical_full_min 0.458

loop_
_space_group_symop_operation_xyz
'x, y, z'
'-x, y, -z+1/2'
'x+1/2, y+1/2, z'
'-x+1/2, y+1/2, -z+1/2'
'-x, -y, -z'
'x, -y, z-1/2'
'-x+1/2, -y+1/2, -z'
'x+1/2, -y+1/2, z-1/2'

loop_
_atom_site_label
_atom_site_type_symbol
_atom_site_fract_x
_atom_site_fract_y
_atom_site_fract_z
_atom_site_U_iso_or_equiv
_atom_site_adp_type
_atom_site_occupancy
_atom_site_site_symmetry_order
_atom_site_calc_flag
_atom_site_refinement_flags_posn
_atom_site_refinement_flags_adp
_atom_site_refinement_flags_occupancy
_atom_site_disorder_assembly
_atom_site_disorder_group
Ag1 Ag 0.83918(7) 0.70786(8) 0.61248(6) 0.0476(4) Uani 1 1 d . . . . .
Ag2 Ag 0.81581(7) 0.86310(8) 0.57285(5) 0.0436(4) Uani 1 1 d . U . . .
Ag3 Ag 0.67321(7) 0.86716(8) 0.57778(6) 0.0449(4) Uani 1 1 d . . . . .
Ag4 Ag 0.64663(8) 0.71534(8) 0.62016(6) 0.0502(4) Uani 1 1 d . . . . .
Ag5 Ag 0.72599(9) 0.58353(9) 0.62423(6) 0.0581(5) Uani 1 1 d . . . . .
Ag6 Ag 0.75719(7) 0.54708(9) 0.51245(6) 0.0493(4) Uani 1 1 d . . . . .
Ag7 Ag 0.62367(7) 0.74754(8) 0.50122(6) 0.0423(4) Uani 1 1 d . . . . .
S1 S 0.7473(2) 0.7850(3) 0.63393(17) 0.0428(10) Uani 1 1 d . . . . .
S2 S 0.65620(19) 0.6232(2) 0.53335(17) 0.0330(8) Uani 1 1 d . . . . .
S3 S 0.6481(2) 0.8743(2) 0.47208(18) 0.0367(9) Uani 1 1 d . . . . .
F1 F 0.6996(10) 1.1342(10) 0.6369(11) 0.115(7) Uani 1 1 d . . . . .
F2 F 0.7534(9) 1.0782(14) 0.6964(7) 0.115(7) Uani 1 1 d . . . . .
F3 F 0.7977(11) 1.1304(11) 0.6316(10) 0.116(7) Uani 1 1 d . . . . .
F4 F 1.0224(12) 0.8970(17) 0.6820(12) 0.149(9) Uani 1 1 d . U . . .
F5 F 1.0481(9) 0.8725(14) 0.6068(11) 0.130(9) Uani 1 1 d . . . . .
F6 F 1.0517(10) 0.7900(14) 0.6618(14) 0.148(9) Uani 1 1 d . U . . .
F7 F 0.7968(11) 0.3152(11) 0.6398(8) 0.106(6) Uani 1 1 d . U . . .
F8 F 0.7474(9) 0.2909(9) 0.5640(7) 0.088(5) Uani 1 1 d . . . . .
F9 F 0.6982(11) 0.3154(10) 0.6390(10) 0.115(8) Uani 1 1 d . . . . .
F10 F 0.4490(12) 0.8058(14) 0.6881(13) 0.155(10) Uani 1 1 d . U . . .
F11 F 0.4352(10) 0.855(2) 0.6113(11) 0.168(14) Uani 1 1 d . . . . .
F12 F 0.4730(9) 0.9143(11) 0.6737(11) 0.116(8) Uani 1 1 d . . . . .
O1 O 0.6891(10) 0.9919(11) 0.6077(9) 0.087(5) Uani 1 1 d . U . . .
O2 O 0.7911(11) 0.9952(12) 0.5923(10) 0.096(6) Uani 1 1 d . U . . .
O3 O 0.9205(7) 0.8728(9) 0.6082(7) 0.060(4) Uani 1 1 d . . . . .
O4 O 0.9348(8) 0.7585(9) 0.6429(8) 0.066(4) Uani 1 1 d . . . . .
O5 O 0.5703(8) 0.8721(8) 0.6135(7) 0.060(4) Uani 1 1 d . . . . .
O6 O 0.5534(7) 0.7577(9) 0.6451(7) 0.060(4) Uani 1 1 d . . . . .
O7 O 0.7406(11) 0.4582(9) 0.6358(7) 0.084(6) Uani 1 1 d . . . . .
O8 O 0.7547(8) 0.4302(9) 0.5463(7) 0.066(4) Uani 1 1 d . . . . .
O9 O 0.8163(10) 0.6110(9) 0.6834(7) 0.072(5) Uani 1 1 d . . . . .
O10 O 0.6522(8) 0.6204(9) 0.6972(5) 0.063(4) Uani 1 1 d D . . . .
O11 O 0.5177(10) 0.7474(13) 0.4972(10) 0.092(6) Uani 1 1 d D U . . .
N1 N 0.8883(10) 0.5790(10) 0.7527(8) 0.058(4) Uani 1 1 d . . . . .
N2 N 0.5941(8) 0.5814(9) 0.7688(7) 0.052(4) Uani 1 1 d D . . . .
N3 N 0.4141(10) 0.7476(12) 0.5043(9) 0.074(5) Uani 1 1 d D U . . .
C1 C 0.7530(10) 0.8194(16) 0.7073(8) 0.059(6) Uani 1 1 d . . . . .
H1 H 0.757770 0.774670 0.730323 0.071 Uiso 1 1 calc R . . . .
C2 C 0.6945(14) 0.8511(19) 0.7244(12) 0.085(8) Uani 1 1 d . U . . .
H2A H 0.681711 0.888787 0.698006 0.128 Uiso 1 1 calc GR . . . .
H2B H 0.699910 0.872235 0.761310 0.128 Uiso 1 1 calc GR . . . .
H2C H 0.663318 0.813274 0.724986 0.128 Uiso 1 1 calc GR . . . .
C3 C 0.8085(18) 0.859(3) 0.7182(13) 0.121(16) Uani 1 1 d . . . . .
H3A H 0.799064 0.910156 0.723143 0.182 Uiso 1 1 calc GR . . . .
H3B H 0.835473 0.853177 0.687057 0.182 Uiso 1 1 calc GR . . . .
H3C H 0.828923 0.840191 0.751932 0.182 Uiso 1 1 calc GR . . . .
C4 C 0.5837(8) 0.5638(11) 0.5297(8) 0.041(4) Uani 1 1 d . . . . .
H4 H 0.553775 0.586276 0.502744 0.049 Uiso 1 1 calc R . . . .
C5 C 0.5549(11) 0.5626(14) 0.5877(10) 0.062(6) Uani 1 1 d . . . . .
H5A H 0.541423 0.611404 0.597191 0.094 Uiso 1 1 calc GR . . . .
H5B H 0.585326 0.545951 0.615401 0.094 Uiso 1 1 calc GR . . . .
H5C H 0.519855 0.529765 0.586927 0.094 Uiso 1 1 calc GR . . . .
C6 C 0.6004(10) 0.4897(13) 0.5082(12) 0.064(6) Uani 1 1 d . . . . .
H6A H 0.618719 0.494565 0.472062 0.096 Uiso 1 1 calc GR . . . .
H6B H 0.563645 0.459792 0.504638 0.096 Uiso 1 1 calc GR . . . .
H6C H 0.629745 0.466769 0.534185 0.096 Uiso 1 1 calc GR . . . .
C7 C 0.5742(8) 0.9289(11) 0.4673(8) 0.044(4) Uani 1 1 d . . . . .
H7 H 0.544359 0.905524 0.492070 0.053 Uiso 1 1 calc R . . . .
C8 C 0.5869(12) 1.0052(13) 0.4893(14) 0.077(8) Uani 1 1 d . . . . .
H8A H 0.604704 1.002249 0.526926 0.116 Uiso 1 1 calc GR . . . .
H8B H 0.548723 1.032610 0.489710 0.116 Uiso 1 1 calc GR . . . .
H8C H 0.615586 1.029687 0.465362 0.116 Uiso 1 1 calc GR . . . .
C9 C 0.5470(14) 0.9264(18) 0.4083(9) 0.085(10) Uani 1 1 d . . . . .
H9A H 0.575467 0.948776 0.383038 0.128 Uiso 1 1 calc GR . . . .
H9B H 0.508264 0.952764 0.406576 0.128 Uiso 1 1 calc GR . . . .
H9C H 0.539923 0.876007 0.397370 0.128 Uiso 1 1 calc GR . . . .
C10 C 0.7443(12) 1.0208(11) 0.6084(8) 0.053(4) Uani 1 1 d . U . . .
C11 C 0.7486(12) 1.0916(15) 0.6428(11) 0.066(6) Uani 1 1 d . . . . .
C12 C 0.9511(10) 0.8213(11) 0.6315(8) 0.044(4) Uani 1 1 d . . . . .
C13 C 1.0167(11) 0.8421(13) 0.6498(11) 0.061(6) Uani 1 1 d . . . . .
C14 C 0.7476(10) 0.4154(13) 0.5950(8) 0.051(5) Uani 1 1 d . . . . .
C15 C 0.7466(13) 0.3347(12) 0.6107(10) 0.061(6) Uani 1 1 d . . . . .
C16 C 0.5388(10) 0.8250(11) 0.6355(7) 0.044(4) Uani 1 1 d . . . . .
C17 C 0.4740(10) 0.8486(14) 0.6532(9) 0.054(5) Uani 1 1 d . . . . .
C18 C 0.8418(12) 0.5641(13) 0.7128(9) 0.058(6) Uani 1 1 d . . . . .
H18 H 0.829126 0.515416 0.708030 0.070 Uiso 1 1 calc R . . . .
C19 C 0.9137(14) 0.5218(19) 0.7845(12) 0.083(8) Uani 1 1 d . . . . .
H19A H 0.907789 0.531115 0.823747 0.125 Uiso 1 1 calc GR . . . .
H19B H 0.957432 0.518106 0.777855 0.125 Uiso 1 1 calc GR . . . .
H19C H 0.893554 0.476373 0.773801 0.125 Uiso 1 1 calc GR . . . .
C20 C 0.9035(16) 0.655(2) 0.7615(13) 0.091(9) Uani 1 1 d . . . . .
H20A H 0.935827 0.669553 0.736732 0.136 Uiso 1 1 calc GR . . . .
H20B H 0.917626 0.662694 0.799964 0.136 Uiso 1 1 calc GR . . . .
H20C H 0.867219 0.685089 0.753785 0.136 Uiso 1 1 calc GR . . . .
C21 C 0.6354(14) 0.5672(15) 0.7245(11) 0.040(8) Uani 0.5 1 d D U P A 1
H21 H 0.648956 0.519714 0.716565 0.048 Uiso 0.5 1 calc R . P A 1
C22 C 0.579(2) 0.6569(14) 0.7807(17) 0.051(9) Uani 0.5 1 d D U P A 1
H22A H 0.596462 0.688114 0.752383 0.077 Uiso 0.5 1 calc GR . P A 1
H22B H 0.596850 0.670134 0.817045 0.077 Uiso 0.5 1 calc GR . P A 1
H22C H 0.535011 0.662868 0.780480 0.077 Uiso 0.5 1 calc GR . P A 1
C23 C 0.569(2) 0.526(2) 0.8038(19) 0.059(11) Uani 0.5 1 d D U P A 1
H23A H 0.577084 0.537987 0.842707 0.089 Uiso 0.5 1 calc GR . P A 1
H23B H 0.588121 0.479080 0.795709 0.089 Uiso 0.5 1 calc GR . P A 1
H23C H 0.524880 0.522089 0.796538 0.089 Uiso 0.5 1 calc GR . P A 1
C24 C 0.617(2) 0.6373(18) 0.7341(16) 0.067(13) Uani 0.5 1 d D U P A 2
H24 H 0.605014 0.686166 0.739111 0.080 Uiso 0.5 1 calc R . P A 2
C25 C 0.444(2) 0.591(4) 0.6838(18) 0.082(15) Uani 0.5 1 d D U P B 2
H25A H 0.463155 0.638898 0.685642 0.123 Uiso 0.5 1 calc GR . P B 2
H25B H 0.418714 0.587321 0.649715 0.123 Uiso 0.5 1 calc GR . P B 2
H25C H 0.475544 0.553731 0.684030 0.123 Uiso 0.5 1 calc GR . P B 2
C26 C 0.618(3) 0.5091(19) 0.759(2) 0.079(15) Uani 0.5 1 d D U P A 2
H26A H 0.637620 0.507865 0.723493 0.119 Uiso 0.5 1 calc GR . P A 2
H26B H 0.583937 0.474337 0.758561 0.119 Uiso 0.5 1 calc GR . P A 2
H26C H 0.647290 0.496308 0.788705 0.119 Uiso 0.5 1 calc GR . P A 2
C27 C 0.4742(12) 0.723(2) 0.5186(19) 0.078(9) Uani 0.59(5) 1 d D U P C 1
H27 H 0.479696 0.687242 0.546120 0.094 Uiso 0.59(5) 1 calc R . P C 1
C28 C 0.4693(13) 0.773(3) 0.483(2) 0.073(10) Uani 0.41(5) 1 d D U P C 2
H28 H 0.468103 0.811652 0.456595 0.088 Uiso 0.41(5) 1 calc R . P C 2
C29 C 0.372(3) 0.802(4) 0.483(4) 0.072(14) Uani 0.41(5) 1 d D U P C 2
H29A H 0.373078 0.843824 0.507619 0.108 Uiso 0.41(5) 1 calc GR . P C 2
H29B H 0.330869 0.781790 0.480657 0.108 Uiso 0.41(5) 1 calc GR . P C 2
H29C H 0.384295 0.816705 0.446032 0.108 Uiso 0.41(5) 1 calc GR . P C 2
C30 C 0.390(3) 0.801(3) 0.467(3) 0.088(14) Uani 0.59(5) 1 d D U P C 1
H30A H 0.352729 0.821988 0.481528 0.132 Uiso 0.59(5) 1 calc GR . P C 1
H30B H 0.379939 0.778479 0.430837 0.132 Uiso 0.59(5) 1 calc GR . P C 1
H30C H 0.420079 0.839292 0.461837 0.132 Uiso 0.59(5) 1 calc GR . P C 1
C31 C 0.391(4) 0.697(5) 0.543(4) 0.071(16) Uani 0.41(5) 1 d D U P C 2
H31A H 0.347614 0.711071 0.541110 0.107 Uiso 0.41(5) 1 d R . P C 2
H31B H 0.405804 0.698052 0.581540 0.107 Uiso 0.41(5) 1 d R . P C 2
H31C H 0.394634 0.647522 0.528550 0.107 Uiso 0.41(5) 1 d R . P C 2
C32 C 0.374(2) 0.704(4) 0.537(3) 0.079(13) Uani 0.59(5) 1 d D U P C 1
H32A H 0.398414 0.670822 0.560579 0.118 Uiso 0.59(5) 1 d R . P C 1
H32B H 0.350864 0.676572 0.509129 0.118 Uiso 0.59(5) 1 d R . P C 1
H32C H 0.346034 0.731072 0.560119 0.118 Uiso 0.59(5) 1 d R . P C 1

loop_
_atom_site_aniso_label
_atom_site_aniso_U_11
_atom_site_aniso_U_22
_atom_site_aniso_U_33
_atom_site_aniso_U_23
_atom_site_aniso_U_13
_atom_site_aniso_U_12
Ag1 0.0624(9) 0.0424(7) 0.0387(7) 0.0102(6) 0.0101(6) 0.0064(6)
Ag2 0.0477(7) 0.0483(8) 0.0351(7) 0.0104(5) 0.0076(5) 0.0087(6)
Ag3 0.0523(8) 0.0471(8) 0.0350(7) 0.0074(5) -0.0006(6) -0.0021(6)
Ag4 0.0635(9) 0.0473(8) 0.0403(7) 0.0107(6) 0.0061(6) 0.0031(7)
Ag5 0.0775(11) 0.0581(9) 0.0384(7) 0.0017(6) -0.0040(7) 0.0131(8)
Ag6 0.0553(8) 0.0560(9) 0.0369(7) 0.0115(6) 0.0050(6) 0.0004(6)
Ag7 0.0494(8) 0.0391(7) 0.0385(7) 0.0091(5) 0.0044(6) 0.0039(6)
S1 0.047(2) 0.058(3) 0.0244(18) 0.0078(18) 0.0032(17) 0.005(2)
S2 0.036(2) 0.0309(19) 0.0322(19) 0.0048(15) 0.0057(15) 0.0011(15)
S3 0.040(2) 0.036(2) 0.034(2) 0.0056(16) 0.0013(16) 0.0079(17)
F1 0.098(14) 0.071(11) 0.17(2) -0.028(12) -0.023(13) 0.035(10)
F2 0.106(14) 0.18(2) 0.059(9) -0.059(12) -0.003(9) -0.007(14)
F3 0.112(16) 0.089(13) 0.149(19) -0.029(12) 0.036(14) -0.031(11)
F4 0.115(15) 0.181(19) 0.151(17) -0.080(15) -0.021(13) -0.021(14)
F5 0.079(12) 0.16(2) 0.15(2) 0.066(17) 0.001(12) -0.043(13)
F6 0.084(12) 0.123(15) 0.23(2) 0.066(15) -0.048(14) -0.007(11)
F7 0.132(14) 0.087(11) 0.095(11) -0.001(9) -0.050(11) 0.023(10)
F8 0.120(14) 0.074(10) 0.068(9) -0.023(8) -0.004(9) -0.008(9)
F9 0.127(17) 0.078(11) 0.143(18) -0.002(11) 0.067(15) -0.025(11)
F10 0.121(14) 0.137(16) 0.21(2) 0.073(15) 0.089(15) 0.051(13)
F11 0.074(12) 0.28(4) 0.15(2) -0.10(2) -0.046(13) 0.062(17)
F12 0.078(11) 0.093(13) 0.18(2) -0.061(14) 0.021(12) 0.010(9)
O1 0.086(8) 0.072(9) 0.101(11) -0.015(8) -0.008(8) -0.002(8)
O2 0.105(9) 0.075(8) 0.109(11) -0.018(9) 0.032(9) -0.001(8)
O3 0.057(9) 0.057(9) 0.065(10) 0.020(7) -0.010(7) 0.000(7)
O4 0.055(9) 0.064(10) 0.077(11) 0.016(9) -0.010(8) -0.015(8)
O5 0.068(10) 0.051(8) 0.062(9) 0.010(7) 0.011(8) 0.004(7)
O6 0.059(9) 0.067(10) 0.055(9) 0.008(7) 0.009(7) 0.013(8)
O7 0.15(2) 0.050(9) 0.054(10) -0.001(8) -0.024(11) 0.007(10)
O8 0.080(11) 0.063(9) 0.056(9) 0.012(8) 0.015(8) 0.014(8)
O9 0.112(15) 0.056(9) 0.049(9) 0.022(8) 0.007(9) 0.011(9)
O10 0.087(11) 0.077(11) 0.025(6) 0.016(7) 0.015(7) -0.004(9)
O11 0.075(8) 0.102(11) 0.100(11) -0.010(9) 0.003(8) 0.005(8)
N1 0.065(11) 0.051(10) 0.058(11) 0.001(9) 0.003(9) -0.012(9)
N2 0.055(10) 0.063(11) 0.038(8) 0.004(8) 0.010(7) -0.005(8)
N3 0.064(7) 0.086(10) 0.071(9) -0.029(7) 0.001(7) 0.000(7)
C1 0.056(12) 0.096(18) 0.026(9) -0.006(10) -0.002(8) 0.014(12)
C2 0.080(16) 0.107(18) 0.068(14) -0.012(14) 0.009(12) 0.021(15)
C3 0.11(3) 0.19(4) 0.058(17) -0.04(2) 0.004(17) -0.05(3)
C4 0.028(8) 0.059(11) 0.037(9) 0.000(8) 0.004(7) -0.016(8)
C5 0.062(13) 0.065(14) 0.060(14) 0.006(11) 0.008(11) -0.028(11)
C6 0.042(11) 0.054(12) 0.096(18) -0.027(13) 0.014(11) -0.014(10)
C7 0.035(9) 0.055(11) 0.042(10) 0.007(9) 0.003(7) 0.015(8)
C8 0.059(14) 0.047(13) 0.13(2) 0.000(14) 0.002(15) 0.026(11)
C9 0.10(2) 0.13(2) 0.027(10) 0.002(12) -0.026(11) 0.061(19)
C10 0.082(11) 0.039(10) 0.039(9) 0.002(8) 0.000(9) 0.008(8)
C11 0.059(14) 0.068(15) 0.071(16) -0.012(12) -0.001(12) -0.004(12)
C12 0.053(11) 0.048(11) 0.033(9) 0.007(8) 0.014(8) -0.005(9)
C13 0.060(13) 0.048(12) 0.073(15) 0.020(12) -0.013(11) -0.003(10)
C14 0.046(11) 0.068(13) 0.039(10) -0.003(10) -0.007(8) -0.003(10)
C15 0.083(17) 0.039(11) 0.062(14) 0.003(10) -0.001(12) 0.003(11)
C16 0.052(11) 0.050(11) 0.030(9) -0.001(8) 0.000(8) 0.007(9)
C17 0.046(11) 0.066(14) 0.051(12) 0.006(11) 0.006(9) -0.003(10)
C18 0.082(16) 0.051(12) 0.041(11) 0.005(9) 0.002(10) -0.007(11)
C19 0.078(18) 0.10(2) 0.067(16) 0.029(16) 0.000(13) 0.003(16)
C20 0.09(2) 0.10(2) 0.076(18) -0.002(18) -0.004(16) -0.030(18)
C21 0.043(12) 0.038(12) 0.039(12) 0.000(10) -0.005(10) 0.002(10)
C22 0.057(18) 0.060(19) 0.038(16) 0.003(15) 0.020(14) 0.016(16)
C23 0.06(2) 0.06(2) 0.055(19) 0.016(16) 0.015(16) -0.004(17)
C24 0.067(16) 0.069(16) 0.064(16) -0.003(12) 0.000(12) 0.006(12)
C25 0.08(2) 0.10(3) 0.06(2) 0.00(2) -0.002(19) 0.00(2)
C26 0.08(2) 0.08(2) 0.08(2) 0.01(2) 0.000(19) 0.00(2)
C27 0.079(10) 0.078(15) 0.078(15) -0.010(11) 0.000(10) 0.003(10)
C28 0.078(11) 0.071(16) 0.070(16) -0.008(12) 0.004(11) 0.002(10)
C29 0.072(17) 0.08(2) 0.07(3) -0.004(19) 0.01(2) -0.014(17)
C30 0.09(2) 0.09(2) 0.08(2) -0.002(16) -0.001(18) -0.009(17)
C31 0.06(3) 0.07(2) 0.08(3) -0.011(17) 0.00(2) 0.018(19)
C32 0.073(17) 0.08(2) 0.08(2) 0.001(17) -0.011(18) 0.015(18)

loop_
_atom_type_symbol
_atom_type_description
_atom_type_scat_dispersion_real
_atom_type_scat_dispersion_imag
_atom_type_scat_source
C C 0.0181 0.0091 'International Tables Vol C Tables 4.2.6.8 and 6.1.1.4'
H H 0.0000 0.0000 'International Tables Vol C Tables 4.2.6.8 and 6.1.1.4'
Ag Ag 0.1306 4.2820 'International Tables Vol C Tables 4.2.6.8 and 6.1.1.4'
F F 0.0727 0.0534 'International Tables Vol C Tables 4.2.6.8 and 6.1.1.4'
N N 0.0311 0.0180 'International Tables Vol C Tables 4.2.6.8 and 6.1.1.4'
O O 0.0492 0.0322 'International Tables Vol C Tables 4.2.6.8 and 6.1.1.4'
S S 0.3331 0.5567 'International Tables Vol C Tables 4.2.6.8 and 6.1.1.4'

loop_
_geom_angle_atom_site_label_1
_geom_angle_atom_site_label_2
_geom_angle_atom_site_label_3
_geom_angle
_geom_angle_site_symmetry_1
_geom_angle_site_symmetry_3
_geom_angle_publ_flag
Ag2 Ag1 Ag5 123.00(6) . . ?
Ag7 Ag1 Ag2 60.33(4) 7_666 . ?
Ag7 Ag1 Ag5 118.83(6) 7_666 . ?
S1 Ag1 Ag2 53.94(11) . . ?
S1 Ag1 Ag5 77.10(13) . . ?
S1 Ag1 Ag7 105.91(11) . 7_666 ?
S1 Ag1 S3 127.13(16) . 7_666 ?
S1 Ag1 O9 94.7(5) . . ?
S3 Ag1 Ag2 109.03(10) 7_666 . ?
S3 Ag1 Ag5 76.48(11) 7_666 . ?
S3 Ag1 Ag7 52.76(10) 7_666 7_666 ?
O4 Ag1 Ag2 82.2(4) . . ?
O4 Ag1 Ag5 150.9(4) . . ?
O4 Ag1 Ag7 85.0(4) . 7_666 ?
O4 Ag1 S1 114.3(5) . . ?
O4 Ag1 S3 111.0(5) . 7_666 ?
O4 Ag1 O9 105.0(6) . . ?
O9 Ag1 Ag2 146.8(4) . . ?
O9 Ag1 Ag5 46.0(5) . . ?
O9 Ag1 Ag7 151.1(4) . 7_666 ?
O9 Ag1 S3 98.6(4) . 7_666 ?
Ag1 Ag2 Ag3 99.61(6) . . ?
Ag6 Ag2 Ag1 142.94(7) 7_666 . ?
Ag6 Ag2 Ag3 60.85(5) 7_666 . ?
Ag7 Ag2 Ag1 58.96(4) 7_666 . ?
Ag7 Ag2 Ag3 119.50(6) 7_666 . ?
Ag7 Ag2 Ag6 101.29(5) 7_666 7_666 ?
S1 Ag2 Ag1 52.52(11) . . ?
S1 Ag2 Ag3 52.53(11) . . ?
S1 Ag2 Ag6 112.88(12) . 7_666 ?
S1 Ag2 Ag7 103.51(12) . 7_666 ?
S1 Ag2 S2 139.43(15) . 7_666 ?
S2 Ag2 Ag1 110.38(10) 7_666 . ?
S2 Ag2 Ag3 107.23(10) 7_666 . ?
S2 Ag2 Ag6 55.38(9) 7_666 7_666 ?
S2 Ag2 Ag7 51.77(9) 7_666 7_666 ?
O2 Ag2 Ag1 151.0(6) . . ?
O2 Ag2 Ag3 75.6(6) . . ?
O2 Ag2 Ag6 59.6(6) . 7_666 ?
O2 Ag2 Ag7 148.2(5) . 7_666 ?
O2 Ag2 S1 107.4(5) . . ?
O2 Ag2 S2 98.2(6) . 7_666 ?
O3 Ag2 Ag1 79.2(4) . . ?
O3 Ag2 Ag3 156.5(4) . . ?
O3 Ag2 Ag6 131.6(4) . 7_666 ?
O3 Ag2 Ag7 80.3(4) . 7_666 ?
O3 Ag2 S1 113.6(4) . . ?
O3 Ag2 S2 94.9(4) . 7_666 ?
O3 Ag2 O2 93.9(7) . . ?
Ag2 Ag3 Ag6 58.40(4) . 7_666 ?
Ag4 Ag3 Ag2 101.12(6) . . ?
Ag4 Ag3 Ag6 143.33(7) . 7_666 ?
Ag4 Ag3 Ag7 58.03(5) . . ?
Ag7 Ag3 Ag2 107.07(6) . . ?
Ag7 Ag3 Ag6 96.62(5) . 7_666 ?
S1 Ag3 Ag2 52.71(11) . . ?
S1 Ag3 Ag4 53.48(12) . . ?
S1 Ag3 Ag6 110.61(12) . 7_666 ?
S1 Ag3 Ag7 95.59(12) . . ?
S1 Ag3 S3 131.04(15) . . ?
S3 Ag3 Ag2 98.15(11) . . ?
S3 Ag3 Ag4 109.91(11) . . ?
S3 Ag3 Ag6 51.80(11) . 7_666 ?
S3 Ag3 Ag7 51.88(10) . . ?
O1 Ag3 Ag2 84.3(5) . . ?
O1 Ag3 Ag4 142.9(6) . . ?
O1 Ag3 Ag6 70.1(6) . 7_666 ?
O1 Ag3 Ag7 155.1(5) . . ?
O1 Ag3 S1 108.7(5) . . ?
O1 Ag3 S3 105.5(6) . . ?
O1 Ag3 O5 89.1(7) . . ?
O5 Ag3 Ag2 161.5(4) . . ?
O5 Ag3 Ag4 74.1(4) . . ?
O5 Ag3 Ag6 134.7(4) . 7_666 ?
O5 Ag3 Ag7 85.9(4) . . ?
O5 Ag3 S1 114.1(4) . . ?
O5 Ag3 S3 100.3(4) . . ?
Ag5 Ag4 Ag3 129.98(7) . . ?
Ag7 Ag4 Ag3 61.13(5) . . ?
Ag7 Ag4 Ag5 105.94(6) . . ?
S1 Ag4 Ag3 53.76(11) . . ?
S1 Ag4 Ag5 84.74(12) . . ?
S1 Ag4 Ag7 98.16(11) . . ?
S1 Ag4 S2 109.05(14) . . ?
S2 Ag4 Ag3 107.26(10) . . ?
S2 Ag4 Ag5 56.97(9) . . ?
S2 Ag4 Ag7 52.50(9) . . ?
O6 Ag4 Ag3 87.5(4) . . ?
O6 Ag4 Ag5 142.4(4) . . ?
O6 Ag4 Ag7 93.6(4) . . ?
O6 Ag4 S1 124.4(5) . . ?
O6 Ag4 S2 120.7(5) . . ?
O6 Ag4 O10 93.7(6) . . ?
O10 Ag4 Ag3 150.5(4) . . ?
O10 Ag4 Ag5 53.4(4) . . ?
O10 Ag4 Ag7 147.9(4) . . ?
O10 Ag4 S1 103.3(4) . . ?
O10 Ag4 S2 97.4(4) . . ?
Ag4 Ag5 Ag1 82.62(6) . . ?
Ag6 Ag5 Ag1 83.29(6) . . ?
Ag6 Ag5 Ag4 108.34(6) . . ?
S2 Ag5 Ag1 98.13(10) . . ?
S2 Ag5 Ag4 56.43(10) . . ?
S2 Ag5 Ag6 56.93(9) . . ?
O7 Ag5 Ag1 125.3(6) . . ?
O7 Ag5 Ag4 151.8(6) . . ?
O7 Ag5 Ag6 81.1(5) . . ?
O7 Ag5 S2 115.4(5) . . ?
O7 Ag5 O9 91.8(6) . . ?
O7 Ag5 O10 105.7(7) . . ?
O9 Ag5 Ag1 48.2(4) . . ?
O9 Ag5 Ag4 107.9(4) . . ?
O9 Ag5 Ag6 112.4(4) . . ?
O9 Ag5 S2 146.2(4) . . ?
O9 Ag5 O10 93.4(6) . . ?
O10 Ag5 Ag1 111.2(4) . . ?
O10 Ag5 Ag4 54.5(3) . . ?
O10 Ag5 Ag6 153.3(4) . . ?
O10 Ag5 S2 97.8(4) . . ?
Ag2 Ag6 Ag3 60.75(4) 7_666 7_666 ?
Ag5 Ag6 Ag2 111.69(7) . 7_666 ?
Ag5 Ag6 Ag3 132.00(7) . 7_666 ?
S2 Ag6 Ag2 55.02(9) . 7_666 ?
S2 Ag6 Ag3 106.84(10) . 7_666 ?
S2 Ag6 Ag5 58.61(10) . . ?
S3 Ag6 Ag2 101.17(11) 7_666 7_666 ?
S3 Ag6 Ag3 53.22(10) 7_666 7_666 ?
S3 Ag6 Ag5 86.97(11) 7_666 . ?
S3 Ag6 S2 110.22(14) 7_666 . ?
O8 Ag6 Ag2 136.8(5) . 7_666 ?
O8 Ag6 Ag3 137.5(4) . 7_666 ?
O8 Ag6 Ag5 83.0(4) . . ?
O8 Ag6 S2 113.2(4) . . ?
O8 Ag6 S3 120.6(5) . 7_666 ?
Ag1 Ag7 Ag2 60.72(5) 7_666 7_666 ?
Ag1 Ag7 Ag3 104.69(6) 7_666 . ?
Ag2 Ag7 Ag3 133.42(6) 7_666 . ?
Ag4 Ag7 Ag1 154.11(7) . 7_666 ?
Ag4 Ag7 Ag2 111.86(6) . 7_666 ?
Ag4 Ag7 Ag3 60.84(5) . . ?
S2 Ag7 Ag1 116.68(11) . 7_666 ?
S2 Ag7 Ag2 56.35(10) . 7_666 ?
S2 Ag7 Ag3 112.44(11) . . ?
S2 Ag7 Ag4 58.73(10) . . ?
S3 Ag7 Ag1 54.60(11) . 7_666 ?
S3 Ag7 Ag2 111.09(11) . 7_666 ?
S3 Ag7 Ag3 54.58(11) . . ?
S3 Ag7 Ag4 115.41(12) . . ?
S3 Ag7 S2 151.27(15) . . ?
O11 Ag7 Ag1 105.2(6) . 7_666 ?
O11 Ag7 Ag2 115.4(6) . 7_666 ?
O11 Ag7 Ag3 111.1(6) . . ?
O11 Ag7 Ag4 100.2(6) . . ?
O11 Ag7 S2 106.5(6) . . ?
O11 Ag7 S3 102.2(6) . . ?
Ag1 S1 Ag2 73.54(13) . . ?
Ag1 S1 Ag3 135.60(18) . . ?
Ag1 S1 Ag4 112.1(2) . . ?
Ag3 S1 Ag2 74.76(13) . . ?
Ag4 S1 Ag2 136.05(18) . . ?
Ag4 S1 Ag3 72.76(13) . . ?
C1 S1 Ag1 110.8(7) . . ?
C1 S1 Ag2 109.2(9) . . ?
C1 S1 Ag3 108.6(8) . . ?
C1 S1 Ag4 108.7(8) . . ?
Ag2 S2 Ag4 135.14(16) 7_666 . ?
Ag2 S2 Ag5 131.11(16) 7_666 . ?
Ag2 S2 Ag6 69.60(11) 7_666 . ?
Ag4 S2 Ag5 66.60(11) . . ?
Ag6 S2 Ag4 124.03(16) . . ?
Ag6 S2 Ag5 64.46(10) . . ?
Ag7 S2 Ag2 71.88(11) . 7_666 ?
Ag7 S2 Ag4 68.77(11) . . ?
Ag7 S2 Ag5 129.52(17) . . ?
Ag7 S2 Ag6 130.22(16) . . ?
C4 S2 Ag2 103.0(6) . 7_666 ?
C4 S2 Ag4 107.9(6) . . ?
C4 S2 Ag5 108.8(6) . . ?
C4 S2 Ag6 112.1(7) . . ?
C4 S2 Ag7 106.3(7) . . ?
Ag1 S3 Ag3 136.67(17) 7_666 . ?
Ag6 S3 Ag1 110.11(17) 7_666 7_666 ?
Ag6 S3 Ag3 74.98(13) 7_666 . ?
Ag7 S3 Ag1 72.64(13) . 7_666 ?
Ag7 S3 Ag3 73.54(12) . . ?
Ag7 S3 Ag6 132.16(18) . 7_666 ?
C7 S3 Ag1 112.3(6) . 7_666 ?
C7 S3 Ag3 103.7(6) . . ?
C7 S3 Ag6 113.1(7) . 7_666 ?
C7 S3 Ag7 108.8(7) . . ?
C10 O1 Ag3 120.5(16) . . ?
C10 O2 Ag2 128.6(19) . . ?
C12 O3 Ag2 124.9(14) . . ?
C12 O4 Ag1 123.4(15) . . ?
C16 O5 Ag3 131.2(14) . . ?
C16 O6 Ag4 119.8(14) . . ?
C14 O7 Ag5 122.6(15) . . ?
C14 O8 Ag6 123.7(16) . . ?
Ag5 O9 Ag1 85.8(5) . . ?
C18 O9 Ag1 141.5(18) . . ?
C18 O9 Ag5 121.8(17) . . ?
Ag5 O10 Ag4 72.1(3) . . ?
C21 O10 Ag4 157(2) . . ?
C21 O10 Ag5 111.3(14) . . ?
C24 O10 Ag4 109.5(19) . . ?
C24 O10 Ag5 178(2) . . ?
C27 O11 Ag7 143(2) . . ?
C28 O11 Ag7 152(3) . . ?
C18 N1 C19 119(2) . . ?
C18 N1 C20 116(2) . . ?
C19 N1 C20 124(2) . . ?
C21 N2 C22 118(2) . . ?
C21 N2 C23 124(3) . . ?
C21 N2 C25 175(3) . 2_656 ?
C23 N2 C22 118(3) . . ?
C24 N2 C26 116(3) . . ?
C25 N2 C26 117(4) 2_656 . ?
C27 N3 C30 134(4) . . ?
C27 N3 C32 105(3) . . ?
C28 N3 C29 100(4) . . ?
C28 N3 C31 142(4) . . ?
C30 N3 C32 121(4) . . ?
C31 N3 C29 117(5) . . ?
S1 C1 H1 104.3 . . ?
C2 C1 S1 111.4(18) . . ?
C2 C1 H1 104.3 . . ?
C3 C1 S1 111.9(18) . . ?
C3 C1 H1 104.3 . . ?
C3 C1 C2 119(3) . . ?
C1 C2 H2A 109.5 . . ?
C1 C2 H2B 109.5 . . ?
C1 C2 H2C 109.5 . . ?
H2A C2 H2B 109.5 . . ?
H2A C2 H2C 109.5 . . ?
H2B C2 H2C 109.5 . . ?
C1 C3 H3A 109.5 . . ?
C1 C3 H3B 109.5 . . ?
C1 C3 H3C 109.5 . . ?
H3A C3 H3B 109.5 . . ?
H3A C3 H3C 109.5 . . ?
H3B C3 H3C 109.5 . . ?
S2 C4 H4 108.4 . . ?
C5 C4 S2 108.9(13) . . ?
C5 C4 H4 108.4 . . ?
C6 C4 S2 108.8(13) . . ?
C6 C4 H4 108.4 . . ?
C6 C4 C5 113.9(19) . . ?
C4 C5 H5A 109.5 . . ?
C4 C5 H5B 109.5 . . ?
C4 C5 H5C 109.5 . . ?
H5A C5 H5B 109.5 . . ?
H5A C5 H5C 109.5 . . ?
H5B C5 H5C 109.5 . . ?
C4 C6 H6A 109.5 . . ?
C4 C6 H6B 109.5 . . ?
C4 C6 H6C 109.5 . . ?
H6A C6 H6B 109.5 . . ?
H6A C6 H6C 109.5 . . ?
H6B C6 H6C 109.5 . . ?
S3 C7 H7 107.8 . . ?
C8 C7 S3 108.7(14) . . ?
C8 C7 H7 107.8 . . ?
C9 C7 S3 110.1(15) . . ?
C9 C7 H7 107.8 . . ?
C9 C7 C8 114(2) . . ?
C7 C8 H8A 109.5 . . ?
C7 C8 H8B 109.5 . . ?
C7 C8 H8C 109.5 . . ?
H8A C8 H8B 109.5 . . ?
H8A C8 H8C 109.5 . . ?
H8B C8 H8C 109.5 . . ?
C7 C9 H9A 109.5 . . ?
C7 C9 H9B 109.5 . . ?
C7 C9 H9C 109.5 . . ?
H9A C9 H9B 109.5 . . ?
H9A C9 H9C 109.5 . . ?
H9B C9 H9C 109.5 . . ?
O1 C10 C11 113(2) . . ?
O2 C10 O1 129(2) . . ?
O2 C10 C11 118(2) . . ?
F1 C11 C10 114(2) . . ?
F2 C11 F1 105(2) . . ?
F2 C11 F3 105(2) . . ?
F2 C11 C10 112(2) . . ?
F3 C11 F1 108(3) . . ?
F3 C11 C10 112(2) . . ?
O3 C12 C13 114.1(18) . . ?
O4 C12 O3 130(2) . . ?
O4 C12 C13 116.1(19) . . ?
F4 C13 F5 95(2) . . ?
F4 C13 C12 116(2) . . ?
F5 C13 C12 112(2) . . ?
F6 C13 F4 115(3) . . ?
F6 C13 F5 100(3) . . ?
F6 C13 C12 115(2) . . ?
O7 C14 C15 114(2) . . ?
O8 C14 O7 129(2) . . ?
O8 C14 C15 117(2) . . ?
F7 C15 F8 104(2) . . ?
F7 C15 C14 112(2) . . ?
F8 C15 C14 111.3(19) . . ?
F9 C15 F7 108(3) . . ?
F9 C15 F8 107(2) . . ?
F9 C15 C14 114(2) . . ?
O5 C16 O6 127(2) . . ?
O5 C16 C17 116.5(18) . . ?
O6 C16 C17 116.1(19) . . ?
F10 C17 F11 107(3) . . ?
F10 C17 F12 108(2) . . ?
F10 C17 C16 115(2) . . ?
F11 C17 F12 101(2) . . ?
F11 C17 C16 113(2) . . ?
F12 C17 C16 113(2) . . ?
O9 C18 N1 124(2) . . ?
O9 C18 H18 118.0 . . ?
N1 C18 H18 118.0 . . ?
N1 C19 H19A 109.5 . . ?
N1 C19 H19B 109.5 . . ?
N1 C19 H19C 109.5 . . ?
H19A C19 H19B 109.5 . . ?
H19A C19 H19C 109.5 . . ?
H19B C19 H19C 109.5 . . ?
N1 C20 H20A 109.5 . . ?
N1 C20 H20B 109.5 . . ?
N1 C20 H20C 109.5 . . ?
H20A C20 H20B 109.5 . . ?
H20A C20 H20C 109.5 . . ?
H20B C20 H20C 109.5 . . ?
O10 C21 N2 117(2) . . ?
O10 C21 H21 121.6 . . ?
N2 C21 H21 121.6 . . ?
N2 C22 H22A 109.5 . . ?
N2 C22 H22B 109.5 . . ?
N2 C22 H22C 109.5 . . ?
H22A C22 H22B 109.5 . . ?
H22A C22 H22C 109.5 . . ?
H22B C22 H22C 109.5 . . ?
N2 C23 H23A 109.5 . . ?
N2 C23 H23B 109.5 . . ?
N2 C23 H23C 109.5 . . ?
H23A C23 H23B 109.5 . . ?
H23A C23 H23C 109.5 . . ?
H23B C23 H23C 109.5 . . ?
O10 C24 N2 118(3) . . ?
O10 C24 H24 120.8 . . ?
N2 C24 H24 120.8 . . ?
N2 C25 H25A 109.5 2_656 . ?
N2 C25 H25B 109.5 2_656 . ?
N2 C25 H25C 109.5 2_656 . ?
H25A C25 H25B 109.5 . . ?
H25A C25 H25C 109.5 . . ?
H25B C25 H25C 109.5 . . ?
N2 C26 H26A 109.5 . . ?
N2 C26 H26B 109.5 . . ?
N2 C26 H26C 109.5 . . ?
H26A C26 H26B 109.5 . . ?
H26A C26 H26C 109.5 . . ?
H26B C26 H26C 109.5 . . ?
O11 C27 N3 122(3) . . ?
O11 C27 H27 119.1 . . ?
N3 C27 H27 119.1 . . ?
O11 C28 N3 121(4) . . ?
O11 C28 H28 119.6 . . ?
N3 C28 H28 119.6 . . ?
N3 C29 H29A 109.5 . . ?
N3 C29 H29B 109.5 . . ?
N3 C29 H29C 109.5 . . ?
H29A C29 H29B 109.5 . . ?
H29A C29 H29C 109.5 . . ?
H29B C29 H29C 109.5 . . ?
N3 C30 H30A 109.5 . . ?
N3 C30 H30B 109.5 . . ?
N3 C30 H30C 109.5 . . ?
H30A C30 H30B 109.5 . . ?
H30A C30 H30C 109.5 . . ?
H30B C30 H30C 109.5 . . ?
N3 C31 H31A 99.1 . . ?
N3 C31 H31B 119.1 . . ?
N3 C31 H31C 109.7 . . ?
H31A C31 H31B 109.5 . . ?
H31A C31 H31C 109.5 . . ?
H31B C31 H31C 109.4 . . ?
N3 C32 H32A 109.9 . . ?
N3 C32 H32B 102.7 . . ?
N3 C32 H32C 115.7 . . ?
H32A C32 H32B 109.5 . . ?
H32A C32 H32C 109.5 . . ?
H32B C32 H32C 109.4 . . ?

loop_
_geom_bond_atom_site_label_1
_geom_bond_atom_site_label_2
_geom_bond_distance
_geom_bond_site_symmetry_2
_geom_bond_publ_flag
Ag1 Ag2 3.0044(19) . ?
Ag1 Ag5 3.335(2) . ?
Ag1 Ag7 2.9512(19) 7_666 ?
Ag1 S1 2.486(5) . ?
Ag1 S3 2.520(4) 7_666 ?
Ag1 O4 2.342(16) . ?
Ag1 O9 2.492(15) . ?
Ag2 Ag3 3.072(2) . ?
Ag2 Ag6 2.9985(19) 7_666 ?
Ag2 Ag7 2.993(2) 7_666 ?
Ag2 S1 2.533(5) . ?
Ag2 S2 2.621(4) 7_666 ?
Ag2 O2 2.50(2) . ?
Ag2 O3 2.381(16) . ?
Ag3 Ag4 2.992(2) . ?
Ag3 Ag6 3.0747(19) 7_666 ?
Ag3 Ag7 3.001(2) . ?
Ag3 S1 2.527(5) . ?
Ag3 S3 2.550(4) . ?
Ag3 O1 2.39(2) . ?
Ag3 O5 2.397(16) . ?
Ag4 Ag5 2.936(2) . ?
Ag4 Ag7 2.907(2) . ?
Ag4 S1 2.518(5) . ?
Ag4 S2 2.665(4) . ?
Ag4 O6 2.243(16) . ?
Ag4 O10 2.511(13) . ?
Ag5 Ag6 2.835(2) . ?
Ag5 S2 2.682(4) . ?
Ag5 O7 2.309(17) . ?
Ag5 O9 2.41(2) . ?
Ag5 O10 2.478(15) . ?
Ag6 S2 2.633(4) . ?
Ag6 S3 2.502(5) 7_666 ?
Ag6 O8 2.268(16) . ?
Ag7 S2 2.474(4) . ?
Ag7 S3 2.461(4) . ?
Ag7 O11 2.28(2) . ?
S1 C1 1.85(2) . ?
S2 C4 1.893(17) . ?
S3 C7 1.873(18) . ?
F1 C11 1.31(3) . ?
F2 C11 1.29(3) . ?
F3 C11 1.30(3) . ?
F4 C13 1.26(3) . ?
F5 C13 1.36(3) . ?
F6 C13 1.24(3) . ?
F7 C15 1.31(3) . ?
F8 C15 1.36(3) . ?
F9 C15 1.31(3) . ?
F10 C17 1.27(3) . ?
F11 C17 1.28(3) . ?
F12 C17 1.29(3) . ?
O1 C10 1.30(3) . ?
O2 C10 1.18(3) . ?
O3 C12 1.26(3) . ?
O4 C12 1.22(3) . ?
O5 C16 1.22(3) . ?
O6 C16 1.28(3) . ?
O7 C14 1.25(3) . ?
O8 C14 1.20(3) . ?
O9 C18 1.22(3) . ?
O10 C21 1.22(2) . ?
O10 C24 1.22(2) . ?
O11 C27 1.16(2) . ?
O11 C28 1.18(2) . ?
N1 C18 1.38(3) . ?
N1 C19 1.38(3) . ?
N1 C20 1.44(4) . ?
N2 C21 1.422(17) . ?
N2 C22 1.435(17) . ?
N2 C23 1.428(17) . ?
N2 C24 1.40(2) . ?
N2 C25 1.42(2) 2_656 ?
N2 C26 1.43(2) . ?
N3 C27 1.39(2) . ?
N3 C28 1.39(3) . ?
N3 C29 1.42(3) . ?
N3 C30 1.41(3) . ?
N3 C31 1.41(3) . ?
N3 C32 1.42(3) . ?
C1 H1 0.9800 . ?
C1 C2 1.45(3) . ?
C1 C3 1.41(4) . ?
C2 H2A 0.9600 . ?
C2 H2B 0.9600 . ?
C2 H2C 0.9600 . ?
C3 H3A 0.9600 . ?
C3 H3B 0.9600 . ?
C3 H3C 0.9600 . ?
C4 H4 0.9800 . ?
C4 C5 1.53(3) . ?
C4 C6 1.48(3) . ?
C5 H5A 0.9600 . ?
C5 H5B 0.9600 . ?
C5 H5C 0.9600 . ?
C6 H6A 0.9600 . ?
C6 H6B 0.9600 . ?
C6 H6C 0.9600 . ?
C7 H7 0.9800 . ?
C7 C8 1.50(3) . ?
C7 C9 1.50(3) . ?
C8 H8A 0.9600 . ?
C8 H8B 0.9600 . ?
C8 H8C 0.9600 . ?
C9 H9A 0.9600 . ?
C9 H9B 0.9600 . ?
C9 H9C 0.9600 . ?
C10 C11 1.52(3) . ?
C12 C13 1.51(3) . ?
C14 C15 1.51(3) . ?
C16 C17 1.53(3) . ?
C18 H18 0.9300 . ?
C19 H19A 0.9600 . ?
C19 H19B 0.9600 . ?
C19 H19C 0.9600 . ?
C20 H20A 0.9600 . ?
C20 H20B 0.9600 . ?
C20 H20C 0.9600 . ?
C21 H21 0.9300 . ?
C22 H22A 0.9600 . ?
C22 H22B 0.9600 . ?
C22 H22C 0.9600 . ?
C23 H23A 0.9600 . ?
C23 H23B 0.9600 . ?
C23 H23C 0.9600 . ?
C24 H24 0.9300 . ?
C25 H25A 0.9600 . ?
C25 H25B 0.9600 . ?
C25 H25C 0.9600 . ?
C26 H26A 0.9600 . ?
C26 H26B 0.9600 . ?
C26 H26C 0.9600 . ?
C27 H27 0.9300 . ?
C28 H28 0.9300 . ?
C29 H29A 0.9600 . ?
C29 H29B 0.9600 . ?
C29 H29C 0.9600 . ?
C30 H30A 0.9600 . ?
C30 H30B 0.9600 . ?
C30 H30C 0.9600 . ?
C31 H31A 0.9603 . ?
C31 H31B 0.9599 . ?
C31 H31C 0.9600 . ?
C32 H32A 0.9605 . ?
C32 H32B 0.9605 . ?
C32 H32C 0.9607 . ?

loop_
_geom_torsion_atom_site_label_1
_geom_torsion_atom_site_label_2
_geom_torsion_atom_site_label_3
_geom_torsion_atom_site_label_4
_geom_torsion
_geom_torsion_site_symmetry_1
_geom_torsion_site_symmetry_2
_geom_torsion_site_symmetry_3
_geom_torsion_site_symmetry_4
_geom_torsion_publ_flag
Ag1 S1 C1 C2 -168(2) . . . . ?
Ag1 S1 C1 C3 56(3) . . . . ?
Ag1 S3 C7 C8 -140.5(16) 7_666 . . . ?
Ag1 S3 C7 C9 -14(2) 7_666 . . . ?
Ag1 O4 C12 O3 8(3) . . . . ?
Ag1 O4 C12 C13 -174.2(16) . . . . ?
Ag1 O9 C18 N1 59(4) . . . . ?
Ag2 S1 C1 C2 113(2) . . . . ?
Ag2 S1 C1 C3 -23(3) . . . . ?
Ag2 S2 C4 C5 -169.7(14) 7_666 . . . ?
Ag2 S2 C4 C6 65.6(16) 7_666 . . . ?
Ag2 O2 C10 O1 -18(4) . . . . ?
Ag2 O2 C10 C11 151.2(19) . . . . ?
Ag2 O3 C12 O4 -3(3) . . . . ?
Ag2 O3 C12 C13 179.7(15) . . . . ?
Ag3 S1 C1 C2 33(2) . . . . ?
Ag3 S1 C1 C3 -103(3) . . . . ?
Ag3 S3 C7 C8 64.1(17) . . . . ?
Ag3 S3 C7 C9 -169.8(18) . . . . ?
Ag3 O1 C10 O2 5(4) . . . . ?
Ag3 O1 C10 C11 -164.5(16) . . . . ?
Ag3 O5 C16 O6 -1(3) . . . . ?
Ag3 O5 C16 C17 -179.9(14) . . . . ?
Ag4 S1 C1 C2 -44(2) . . . . ?
Ag4 S1 C1 C3 180(3) . . . . ?
Ag4 S2 C4 C5 -22.6(17) . . . . ?
Ag4 S2 C4 C6 -147.4(15) . . . . ?
Ag4 O6 C16 O5 0(3) . . . . ?
Ag4 O6 C16 C17 179.2(14) . . . . ?
Ag4 O10 C21 N2 -87(5) . . . . ?
Ag4 O10 C24 N2 156(3) . . . . ?
Ag5 S2 C4 C5 48.0(16) . . . . ?
Ag5 S2 C4 C6 -76.7(16) . . . . ?
Ag5 O7 C14 O8 9(4) . . . . ?
Ag5 O7 C14 C15 -171.2(16) . . . . ?
Ag5 O9 C18 N1 -171.2(17) . . . . ?
Ag5 O10 C21 N2 178(2) . . . . ?
Ag6 S2 C4 C5 117.3(15) . . . . ?
Ag6 S2 C4 C6 -7.4(17) . . . . ?
Ag6 S3 C7 C8 -15.2(18) 7_666 . . . ?
Ag6 S3 C7 C9 110.9(19) 7_666 . . . ?
Ag6 O8 C14 O7 0(4) . . . . ?
Ag6 O8 C14 C15 179.6(15) . . . . ?
Ag7 S2 C4 C5 -95.1(15) . . . . ?
Ag7 S2 C4 C6 140.2(15) . . . . ?
Ag7 S3 C7 C8 141.1(16) . . . . ?
Ag7 S3 C7 C9 -92.8(19) . . . . ?
Ag7 O11 C27 N3 172(2) . . . . ?
Ag7 O11 C28 N3 -169(3) . . . . ?
O1 C10 C11 F1 -39(3) . . . . ?
O1 C10 C11 F2 79(3) . . . . ?
O1 C10 C11 F3 -163(2) . . . . ?
O2 C10 C11 F1 150(3) . . . . ?
O2 C10 C11 F2 -92(3) . . . . ?
O2 C10 C11 F3 26(4) . . . . ?
O3 C12 C13 F4 56(3) . . . . ?
O3 C12 C13 F5 -53(3) . . . . ?
O3 C12 C13 F6 -165(3) . . . . ?
O4 C12 C13 F4 -122(3) . . . . ?
O4 C12 C13 F5 130(2) . . . . ?
O4 C12 C13 F6 17(4) . . . . ?
O5 C16 C17 F10 -163(3) . . . . ?
O5 C16 C17 F11 75(3) . . . . ?
O5 C16 C17 F12 -39(3) . . . . ?
O6 C16 C17 F10 18(3) . . . . ?
O6 C16 C17 F11 -104(3) . . . . ?
O6 C16 C17 F12 142(2) . . . . ?
O7 C14 C15 F7 -71(3) . . . . ?
O7 C14 C15 F8 173(2) . . . . ?
O7 C14 C15 F9 52(3) . . . . ?
O8 C14 C15 F7 109(3) . . . . ?
O8 C14 C15 F8 -7(3) . . . . ?
O8 C14 C15 F9 -128(3) . . . . ?
C19 N1 C18 O9 179(3) . . . . ?
C20 N1 C18 O9 4(4) . . . . ?
C22 N2 C21 O10 -5(4) . . . . ?
C23 N2 C21 O10 179(3) . . . . ?
C25 N2 C24 O10 175(4) 2_656 . . . ?
C26 N2 C24 O10 3(6) . . . . ?
C29 N3 C28 O11 171(7) . . . . ?
C30 N3 C27 O11 -2(8) . . . . ?
C31 N3 C28 O11 2(13) . . . . ?
C32 N3 C27 O11 178(5) . . . . ?

loop_
_twin_individual_id
_twin_individual_mass_fraction_refined
1 0.7784(16)
2 0.2216(16)
